data_4121254
loop_
_publ_author_name
'Keith W. Bentley'
'Yea G. Nam'
'Jaslynn M. Murphy'
'Christian Wolf'

_publ_contact_author 'Christian Wolf'
_publ_contact_author_email cw27@georgetown.edu
_publ_section_title
;
 Chirality Sensing of Amines, Diamines, Amino Acids, Amino Alcohols, and
 \a-Hydroxy Acids with a Single Probe
;
_journal_name_full 'Journal of the American Chemical Society'
_journal_page_first 18052
_journal_page_last 18055
_journal_paper_doi 10.1021/ja410428b
_journal_volume 135
_journal_year 2013
_chemical_formula_moiety 'C10 H7 O'
_chemical_formula_sum 'C10 H7 O'
_chemical_formula_weight 143.16
_chemical_name_common '[2,2-binaphthol-ligand]'
_chemical_name_systematic
; 
 ? 
;
_space_group_IT_number 13
_symmetry_cell_setting monoclinic
_symmetry_space_group_name_Hall '-P 2yc'
_symmetry_space_group_name_H-M 'P 1 2/c 1'
_atom_sites_solution_hydrogens geom
_atom_sites_solution_primary direct
_atom_sites_solution_secondary difmap
_audit_creation_method SHELXL-97
_cell_angle_alpha 90.00
_cell_angle_beta 99.0010(10)
_cell_angle_gamma 90.00
_cell_formula_units_Z 4
_cell_length_a 13.5742(15)
_cell_length_b 6.4041(7)
_cell_length_c 8.1012(9)
_cell_measurement_reflns_used 3655
_cell_measurement_temperature 100(2)
_cell_measurement_theta_max 28.28
_cell_measurement_theta_min 2.748
_cell_volume 695.57(13)
_computing_cell_refinement 'Bruker APEXII'
_computing_data_collection 'Bruker APEXII'
_computing_data_reduction 'Bruker APEXII'
_computing_molecular_graphics 'ORTEP-3 for Windows; Ferrugia L J (1997), J. Appl. Cryst. 30, 565'
_computing_publication_material 'Bruker SHELXTL'
_computing_structure_refinement 'SHELXL-97 (Sheldrick, 1997)'
_computing_structure_solution 'SHELXS-97 (Sheldrick, 1990)'
_diffrn_ambient_temperature 100(2)
_diffrn_measured_fraction_theta_full 0.965
_diffrn_measured_fraction_theta_max 0.965
_diffrn_radiation_monochromator graphite
_diffrn_radiation_source 'fine-focus sealed tube'
_diffrn_radiation_type MoK\a
_diffrn_radiation_wavelength 0.71073
_diffrn_reflns_av_R_equivalents 0.0173
_diffrn_reflns_av_sigmaI/netI 0.0143
_diffrn_reflns_limit_h_max 17
_diffrn_reflns_limit_h_min -17
_diffrn_reflns_limit_k_max 8
_diffrn_reflns_limit_k_min -8
_diffrn_reflns_limit_l_max 10
_diffrn_reflns_limit_l_min -10
_diffrn_reflns_number 5822
_diffrn_reflns_theta_full 27.98
_diffrn_reflns_theta_max 27.98
_diffrn_reflns_theta_min 3.04
_exptl_absorpt_coefficient_mu 0.087
_exptl_absorpt_correction_T_max 0.9845
_exptl_absorpt_correction_T_min 0.9487
_exptl_absorpt_correction_type multi-scan
_exptl_absorpt_process_details 'SADABS based on Blessing's method; Blessing, Acta Cryst. (1995) A51 33-38'
_exptl_crystal_colour colorless
_exptl_crystal_density_diffrn 1.367
_exptl_crystal_description plate
_exptl_crystal_F_000 300
_exptl_crystal_size_max 0.61
_exptl_crystal_size_mid 0.45
_exptl_crystal_size_min 0.18
_refine_diff_density_max 0.423
_refine_diff_density_min -0.163
_refine_diff_density_rms 0.046
_refine_ls_extinction_method none
_refine_ls_goodness_of_fit_ref 1.082
_refine_ls_hydrogen_treatment mixed
_refine_ls_matrix_type full
_refine_ls_number_parameters 129
_refine_ls_number_reflns 1623
_refine_ls_number_restraints 0
_refine_ls_restrained_S_all 1.082
_refine_ls_R_factor_all 0.0409
_refine_ls_R_factor_gt 0.0382
_refine_ls_shift/su_max 0.034
_refine_ls_shift/su_mean 0.004
_refine_ls_structure_factor_coef Fsqd
_refine_ls_weighting_details 'calc w=1/[\s^2^(Fo^2^)+(0.0823P)^2^+0.0819P] where P=(Fo^2^+2Fc^2^)/3'
_refine_ls_weighting_scheme calc
_refine_ls_wR_factor_gt 0.1180
_refine_ls_wR_factor_ref 0.1201
_reflns_number_gt 1487
_reflns_number_total 1623
_reflns_threshold_expression >2sigma(I)
_cod_data_source_file ja410428b_si_002.cif
_cod_data_source_block binaphthol-ligand
_cod_database_code 4121254

loop_
_symmetry_equiv_pos_as_xyz
'x, y, z'
'-x, y, -z+1/2'
'-x, -y, -z'
'x, -y, z-1/2'

loop_
_atom_site_label
_atom_site_type_symbol
_atom_site_fract_x
_atom_site_fract_y
_atom_site_fract_z
_atom_site_U_iso_or_equiv
_atom_site_adp_type
_atom_site_occupancy
_atom_site_symmetry_multiplicity
_atom_site_calc_flag
_atom_site_refinement_flags
C2 C 0.94493(6) 0.31033(14) 0.22417(11) 0.0197(2) Uani 1 1 d .
O1 O 0.94040(5) -0.03670(10) 0.10820(8) 0.0193(2) Uani 1 1 d .
H2 H 0.9787 -0.0141 0.0381 0.023 Uiso 0.50 1 calc PR
C10 C 0.78903(6) 0.16042(13) 0.07794(11) 0.0194(2) Uani 1 1 d .
C5 C 0.73675(7) 0.34431(14) 0.11225(11) 0.0220(2) Uani 1 1 d .
C1 C 0.89269(6) 0.14739(13) 0.13965(10) 0.0180(2) Uani 1 1 d .
C4 C 0.78951(7) 0.50658(14) 0.20733(11) 0.0239(3) Uani 1 1 d .
C6 C 0.63357(7) 0.35888(16) 0.04868(14) 0.0293(3) Uani 1 1 d .
C9 C 0.73741(7) -0.00125(15) -0.01996(12) 0.0231(2) Uani 1 1 d .
C3 C 0.88984(8) 0.49027(14) 0.25937(11) 0.0234(2) Uani 1 1 d .
C8 C 0.63797(8) 0.02038(17) -0.08153(15) 0.0308(3) Uani 1 1 d .
C7 C 0.58537(8) 0.20154(18) -0.04609(16) 0.0347(3) Uani 1 1 d .
H9 H 0.7737(9) -0.127(2) -0.0445(15) 0.028(3) Uiso 1 1 d .
H4 H 0.7526(9) 0.633(2) 0.2375(17) 0.032(3) Uiso 1 1 d .
H3 H 0.9252(10) 0.599(2) 0.3267(17) 0.036(3) Uiso 1 1 d .
H6 H 0.5997(11) 0.485(2) 0.0767(19) 0.041(4) Uiso 1 1 d .
H8 H 0.6027(11) -0.087(3) -0.155(2) 0.046(4) Uiso 1 1 d .
H7 H 0.5152(12) 0.217(2) -0.0945(18) 0.044(4) Uiso 1 1 d .
H1 H 0.9760(18) -0.060(4) 0.201(3) 0.028(6) Uiso 0.50 1 d P

loop_
_atom_site_aniso_label
_atom_site_aniso_U_11
_atom_site_aniso_U_22
_atom_site_aniso_U_33
_atom_site_aniso_U_23
_atom_site_aniso_U_13
_atom_site_aniso_U_12
C2 0.0271(5) 0.0160(4) 0.0159(4) 0.0015(3) 0.0035(3) 0.0013(3)
O1 0.0238(4) 0.0152(3) 0.0202(4) -0.0022(2) 0.0072(3) 0.0005(2)
C10 0.0246(5) 0.0185(5) 0.0167(4) 0.0015(3) 0.0080(3) 0.0008(3)
C5 0.0275(5) 0.0205(5) 0.0199(4) 0.0029(3) 0.0091(3) 0.0033(3)
C1 0.0256(5) 0.0145(4) 0.0149(4) 0.0006(3) 0.0064(3) 0.0019(3)
C4 0.0346(5) 0.0179(5) 0.0203(5) 0.0010(3) 0.0079(4) 0.0068(3)
C6 0.0272(5) 0.0273(5) 0.0352(6) 0.0021(4) 0.0104(4) 0.0065(4)
C9 0.0255(5) 0.0219(5) 0.0230(5) -0.0008(3) 0.0072(4) -0.0007(3)
C3 0.0358(6) 0.0152(4) 0.0187(4) -0.0013(3) 0.0030(4) 0.0027(3)
C8 0.0254(5) 0.0298(5) 0.0367(6) -0.0037(4) 0.0036(4) -0.0026(4)
C7 0.0216(5) 0.0362(6) 0.0464(7) 0.0001(5) 0.0054(4) 0.0024(4)

loop_
_atom_type_symbol
_atom_type_description
_atom_type_scat_dispersion_real
_atom_type_scat_dispersion_imag
_atom_type_scat_source
C C 0.0033 0.0016 'International Tables Vol C Tables 4.2.6.8 and 6.1.1.4'
H H 0.0000 0.0000 'International Tables Vol C Tables 4.2.6.8 and 6.1.1.4'
O O 0.0106 0.0060 'International Tables Vol C Tables 4.2.6.8 and 6.1.1.4'

loop_
_geom_angle_atom_site_label_1
_geom_angle_atom_site_label_2
_geom_angle_atom_site_label_3
_geom_angle
_geom_angle_site_symmetry_3
C1 C2 C3 117.69(9) .
C1 C2 C2 123.69(6) 2_755
C3 C2 C2 118.61(6) 2_755
C1 C10 C9 121.92(8) .
C1 C10 C5 118.45(8) .
C9 C10 C5 119.61(9) .
C6 C5 C4 122.35(9) .
C6 C5 C10 118.53(9) .
C4 C5 C10 119.12(9) .
C2 C1 O1 120.96(8) .
C2 C1 C10 122.25(8) .
O1 C1 C10 116.77(7) .
C3 C4 C5 120.40(8) .
C7 C6 C5 120.89(9) .
C8 C9 C10 120.07(9) .
C4 C3 C2 121.93(9) .
C9 C8 C7 120.56(10) .
C6 C7 C8 120.33(10) .

loop_
_geom_bond_atom_site_label_1
_geom_bond_atom_site_label_2
_geom_bond_distance
_geom_bond_site_symmetry_2
C2 C1 1.3815(12) .
C2 C3 1.4266(12) .
C2 C2 1.4881(17) 2_755
O1 C1 1.3878(10) .
C10 C1 1.4201(13) .
C10 C9 1.4206(13) .
C10 C5 1.4246(12) .
C5 C6 1.4176(14) .
C5 C4 1.4190(13) .
C4 C3 1.3651(14) .
C6 C7 1.3695(16) .
C9 C8 1.3708(14) .
C8 C7 1.4151(15) .
